data_2014424
loop_
_publ_author_name
'Bo\<ca, Miroslav'
'Ingrid Svoboda'
'Franz Renz'
'Hartmut Fuess'

_publ_section_title
;
 Poly[methylammonium
 tris(\m~2~-formato-\k^2^<i>O</i>:<i>O</i>')cobalt(II)]
;
_journal_issue 12
_journal_name_full 'Acta Crystallographica Section C'
_journal_page_first m631
_journal_page_last m633
_journal_paper_doi 10.1107/S0108270104025776
_journal_volume 60
_journal_year 2004
_chemical_formula_iupac '(C H6 N) [Co (C O2)3]'
_chemical_formula_moiety 'C H6 N1 +, C3 H3 Co O6 -'
_chemical_formula_sum 'C4 H9 Co N O6'
_chemical_formula_weight 226.05
_chemical_name_systematic
;
Poly[methylammonium [tris(\m~2~-formato-\k^2^O:O')cobalt(II)]]
;
_space_group_IT_number 62
_symmetry_cell_setting orthorhombic
_symmetry_space_group_name_Hall '-P 2ac 2n'
_symmetry_space_group_name_H-M 'P n m a'
_atom_sites_solution_hydrogens geom
_atom_sites_solution_primary direct
_atom_sites_solution_secondary difmap
_audit_creation_method SHELXL-97
_cell_angle_alpha 90.00
_cell_angle_beta 90.00
_cell_angle_gamma 90.00
_cell_formula_units_Z 4
_cell_length_a 8.4069(9)
_cell_length_b 11.7100(10)
_cell_length_c 8.1075(9)
_cell_measurement_reflns_used 899
_cell_measurement_temperature 300(2)
_cell_measurement_theta_max 23.11
_cell_measurement_theta_min 3.69
_cell_volume 798.14(14)
_computing_cell_refinement
;
CrysAlis RED (Oxford Diffraction, 2001)
;
_computing_data_collection
;
CrysAlis CCD (Oxford Diffraction, 2001)
;
_computing_data_reduction
;
CrysAlis RED
;
_computing_molecular_graphics
;
ORTEP-3 (Farrugia, 1997) and PLATON (Spek, 2003)
;
_computing_publication_material reference?
_computing_structure_refinement 'SHELXL97 (Sheldrick, 1997)'
_computing_structure_solution 'SHELXS97 (Sheldrick, 1997)'
_diffrn_ambient_temperature 300(2)
_diffrn_detector_area_resol_mean 'Sapphire CCD detector'
_diffrn_measured_fraction_theta_full 1.000
_diffrn_measured_fraction_theta_max 0.955
_diffrn_measurement_device_type 'Oxford Diffraction Xcalibur CCD'
_diffrn_measurement_method
;
Rotation method data acquisition using \w
;
_diffrn_radiation_monochromator graphite
_diffrn_radiation_source 'fine-focus sealed tube'
_diffrn_radiation_type MoK\a
_diffrn_radiation_wavelength 0.71073
_diffrn_reflns_av_R_equivalents 0.0433
_diffrn_reflns_av_sigmaI/netI 0.0364
_diffrn_reflns_limit_h_max 9
_diffrn_reflns_limit_h_min -11
_diffrn_reflns_limit_k_max 15
_diffrn_reflns_limit_k_min -16
_diffrn_reflns_limit_l_max 11
_diffrn_reflns_limit_l_min -11
_diffrn_reflns_number 5931
_diffrn_reflns_theta_full 25.00
_diffrn_reflns_theta_max 30.10
_diffrn_reflns_theta_min 3.06
_diffrn_standards_decay_% 0
_exptl_absorpt_coefficient_mu 2.143
_exptl_absorpt_correction_type none
_exptl_crystal_colour brown
_exptl_crystal_density_diffrn 1.881
_exptl_crystal_density_method 'not measured'
_exptl_crystal_description cube
_exptl_crystal_F_000 460
_exptl_crystal_size_max 0.24
_exptl_crystal_size_mid 0.24
_exptl_crystal_size_min 0.24
_refine_diff_density_max 0.392
_refine_diff_density_min -0.622
_refine_ls_extinction_method none
_refine_ls_goodness_of_fit_ref 1.017
_refine_ls_hydrogen_treatment constr
_refine_ls_matrix_type full
_refine_ls_number_parameters 76
_refine_ls_number_reflns 1173
_refine_ls_number_restraints 10
_refine_ls_restrained_S_all 1.056
_refine_ls_R_factor_all 0.0869
_refine_ls_R_factor_gt 0.0494
_refine_ls_shift/su_max 0.000
_refine_ls_shift/su_mean 0.000
_refine_ls_structure_factor_coef Fsqd
_refine_ls_weighting_details 'calc w = 1/[\s^2^(Fo^2^)+(0.1P)^2^] where P = (Fo^2^+2Fc^2^)/3'
_refine_ls_weighting_scheme calc
_refine_ls_wR_factor_gt 0.1336
_refine_ls_wR_factor_ref 0.1595
_reflns_number_gt 854
_reflns_number_total 1173
_reflns_threshold_expression I>2\s(I)
_cod_data_source_file av1205.cif
_cod_data_source_block I
_cod_database_code 2014424
_cod_database_fobs_code 2014424

loop_
_symmetry_equiv_pos_as_xyz
'x, y, z'
'-x+1/2, -y, z+1/2'
'x+1/2, -y+1/2, -z+1/2'
'-x, y+1/2, -z'
'-x, -y, -z'
'x-1/2, y, -z-1/2'
'-x-1/2, y-1/2, z-1/2'
'x, -y-1/2, z'

loop_
_atom_site_label
_atom_site_fract_x
_atom_site_fract_y
_atom_site_fract_z
_atom_site_U_iso_or_equiv
_atom_site_adp_type
_atom_site_calc_flag
_atom_site_refinement_flags
_atom_site_occupancy
_atom_site_disorder_assembly
_atom_site_disorder_group
_atom_site_type_symbol
C1 0.2788(5) 0.5293(4) 0.2195(5) 0.0261(8) Uani d . 1 . . C
H1 0.235(5) 0.463(4) 0.272(5) 0.031 Uiso d . 1 . . H
C2 0.0122(6) 0.2500 0.0550(8) 0.0240(11) Uani d S 1 . . C
H2 -0.009(6) 0.2500 -0.064(9) 0.029 Uiso d S 1 . . H
C3 0.4218(10) 0.2500 -0.0204(9) 0.0507(19) Uani d SD 1 . . C
H3A 0.3710(17) 0.1870(4) 0.022(2) 0.061 Uiso d D 1 . . H
H3B 0.413(3) 0.2500 -0.1329(15) 0.061 Uiso d SD 1 . . H
O1 0.2231(3) 0.5606(2) 0.0834(3) 0.0256(6) Uani d . 1 . . O
O2 0.4025(3) 0.5676(2) 0.2835(3) 0.0287(6) Uani d . 1 . . O
O3 0.0283(3) 0.3440(2) 0.1260(3) 0.0277(6) Uani d . 1 . . O
N4 0.5835(7) 0.2500 0.0277(6) 0.0339(12) Uani d SD 1 . . N
H4A 0.636(5) 0.187(3) 0.001(5) 0.041 Uiso d D 1 . . H
H4B 0.593(7) 0.2500 0.1368(17) 0.041 Uiso d SD 1 . . H
Co1 0.0000 0.5000 0.0000 0.0179(3) Uani d S 1 . . Co

loop_
_atom_site_aniso_label
_atom_site_aniso_U_11
_atom_site_aniso_U_22
_atom_site_aniso_U_33
_atom_site_aniso_U_12
_atom_site_aniso_U_13
_atom_site_aniso_U_23
C1 0.0262(18) 0.0253(17) 0.0268(19) -0.0031(15) -0.0010(16) 0.0021(16)
C2 0.023(3) 0.027(3) 0.022(3) 0.000 -0.0028(19) 0.000
C3 0.045(5) 0.058(5) 0.049(4) 0.000 0.001(3) 0.000
O1 0.0252(12) 0.0311(14) 0.0205(12) -0.0029(11) -0.0062(10) 0.0034(11)
O2 0.0288(13) 0.0316(14) 0.0258(13) -0.0058(11) -0.0088(11) 0.0063(12)
O3 0.0400(15) 0.0184(13) 0.0246(13) -0.0019(11) -0.0043(11) 0.0010(11)
N4 0.039(3) 0.034(3) 0.029(3) 0.000 0.012(2) 0.000
Co1 0.0190(4) 0.0182(4) 0.0165(4) -0.0019(2) 0.0002(2) 0.0001(2)

loop_
_atom_type_symbol
_atom_type_description
_atom_type_scat_dispersion_real
_atom_type_scat_dispersion_imag
_atom_type_scat_source
C C 0.0033 0.0016 'International Tables Vol C Tables 4.2.6.8 and 6.1.1.4'
H H 0.0000 0.0000 'International Tables Vol C Tables 4.2.6.8 and 6.1.1.4'
N N 0.0061 0.0033 'International Tables Vol C Tables 4.2.6.8 and 6.1.1.4'
O O 0.0106 0.0060 'International Tables Vol C Tables 4.2.6.8 and 6.1.1.4'
Co Co 0.3494 0.9721 'International Tables Vol C Tables 4.2.6.8 and 6.1.1.4'

loop_
_geom_angle_atom_site_label_1
_geom_angle_atom_site_label_2
_geom_angle_atom_site_label_3
_geom_angle_site_symmetry_1
_geom_angle_site_symmetry_3
_geom_angle
_geom_angle_publ_flag
O2 C1 O1 . . 125.0(4) yes
O2 C1 H1 . . 116(2) ?
O1 C1 H1 . . 119(2) ?
O3 C2 O3 . 8_565 123.5(6) yes
O3 C2 H2 . . 118.2(3) ?
N4 C3 H3A . . 110.0(12) ?
N4 C3 H3B . . 110.9(18) ?
H3A C3 H3B . . 109.6(12) ?
C1 O1 Co1 . . 121.0(2) ?
C1 O2 Co1 . 2_565 122.7(3) ?
C2 O3 Co1 . . 121.9(3) ?
C3 N4 H4A . . 114(3) ?
C3 N4 H4B . . 111(4) ?
H4A N4 H4B . . 101(4) ?
O2 Co1 O2 6_556 2_564 180.0 yes
O2 Co1 O3 6_556 . 88.03(10) ?
O2 Co1 O3 2_564 . 91.97(10) ?
O3 Co1 O3 . 5_565 180.00(7) yes
O2 Co1 O1 6_556 . 87.27(10) ?
O2 Co1 O1 2_564 . 92.73(10) ?
O3 Co1 O1 . . 92.07(10) yes
O3 Co1 O1 5_565 . 87.93(10) ?
O2 Co1 O1 6_556 5_565 92.73(10) ?
O1 Co1 O1 . 5_565 180.0 yes

loop_
_geom_bond_atom_site_label_1
_geom_bond_atom_site_label_2
_geom_bond_site_symmetry_2
_geom_bond_distance
_geom_bond_publ_flag
C1 O2 . 1.245(4) yes
C1 O1 . 1.253(4) yes
C1 H1 . 0.95(5) ?
C2 O3 . 1.249(4) yes
C2 H2 . 0.98(8) ?
C3 N4 . 1.414(11) yes
C3 H3A . 0.920(6) ?
C3 H3B . 0.915(10) ?
O1 Co1 . 2.117(2) yes
O2 Co1 2_565 2.093(2) yes
O3 Co1 . 2.107(2) yes
N4 H4A . 0.890(10) ?
N4 H4B . 0.890(10) ?

loop_
_geom_hbond_atom_site_label_D
_geom_hbond_atom_site_label_H
_geom_hbond_atom_site_label_A
_geom_hbond_site_symmetry_A
_geom_hbond_distance_DH
_geom_hbond_distance_HA
_geom_hbond_distance_DA
_geom_hbond_angle_DHA
_geom_hbond_publ_flag
N4 H4A O1 4_645 0.890(10) 2.010(10) 2.893(4) 170(5) yes
N4 H4B O3 6_656 0.890(10) 2.28(2) 3.051(5) 145(3) yes
N4 H4B O3 3 0.890(10) 2.28(2) 3.051(5) 145(3) yes

loop_
_geom_torsion_atom_site_label_1
_geom_torsion_atom_site_label_2
_geom_torsion_atom_site_label_3
_geom_torsion_atom_site_label_4
_geom_torsion_site_symmetry_1
_geom_torsion_site_symmetry_4
_geom_torsion
O2 C1 O1 Co1 . . -174.0(3)
O1 C1 O2 Co1 . 2_565 -173.9(3)
O3 C2 O3 Co1 8_565 . 180.0(3)
C2 O3 Co1 O2 . 6_556 145.1(3)
C2 O3 Co1 O2 . 2_564 -34.9(3)
C2 O3 Co1 O1 . . -127.7(3)
C2 O3 Co1 O1 . 5_565 52.3(3)
C1 O1 Co1 O2 . 6_556 57.8(3)
C1 O1 Co1 O2 . 2_564 -122.2(3)
C1 O1 Co1 O3 . . -30.2(3)
C1 O1 Co1 O3 . 5_565 149.8(3)
